data_2103738
loop_
_publ_author_name
'De Ridder, Dirk J. A.'
'Goubitz, Kees'
'Fontijn, Margot'
'\<Capkov\'a, Pavla'
'Dova, Eva'
'Schenk, Henk'

_publ_section_title
;
 Influence of aromatic sulfonation on the geometry of
 [2.2]paracyclophane: crystal structures of one sulfonate, one
 disulfonic anhydride and five disulfonimides
;
_journal_issue 6
_journal_name_full 'Acta Crystallographica Section B'
_journal_page_first 780
_journal_page_last 790
_journal_paper_doi 10.1107/S0108768101013817
_journal_volume 57
_journal_year 2001
_chemical_formula_moiety 'C19 H21 N S2 O4'
_chemical_formula_sum 'C19 H21 N O4 S2'
_chemical_formula_weight 391.5
_chemical_name_systematic N-n-propyl-[2.2]paracyclophane-4,15-disulfonimide
_space_group_IT_number 62
_symmetry_cell_setting orthorhombic
_symmetry_space_group_name_Hall '-P 2n 2a'
_symmetry_space_group_name_H-M 'P m c n'
_audit_creation_method from_xtal_archive_file_using_CIFIO
_cell_angle_alpha 90.00000
_cell_angle_beta 90.00000
_cell_angle_gamma 90.00000
_cell_formula_units_Z 4
_cell_length_a 10.587(2)
_cell_length_b 10.779(3)
_cell_length_c 15.644(5)
_cell_measurement_reflns_used 23
_cell_measurement_temperature 293
_cell_measurement_theta_max 38.5
_cell_measurement_theta_min 25.0
_cell_volume 1785.3(8)
_computing_cell_refinement 'CELCON prog. comparable to xtal_LATCON'
_computing_data_collection 'Enraf-Nonius CAD4 software'
_computing_data_reduction xtal
_computing_molecular_graphics 'xtal_ORTEP (Davenport, Hall & Dreissig, 1992)'
_computing_publication_material 'xtal_BONDLA_(Dreissig, Doherty, Stewart & Hall, 1992)_CIFIO_(Hall, 1992)'
_computing_structure_refinement 'xtal_CRYLSQ (Olthof-Hazekamp, 1992)'
_computing_structure_solution 'xtal_SIMPEL (Schenk & Hall, 1992)'
_diffrn_ambient_temperature 293
_diffrn_measurement_device 'ENRAF NONIUS CAD4'
_diffrn_measurement_method \q/2\q
_diffrn_radiation_monochromator graphite
_diffrn_radiation_source xray_tube
_diffrn_radiation_type 'Cu K\a'
_diffrn_radiation_wavelength 1.5418
_diffrn_reflns_av_R_equivalents 0
_diffrn_reflns_av_sigmaI/netI 0
_diffrn_reflns_limit_h_max 13
_diffrn_reflns_limit_h_min 0
_diffrn_reflns_limit_k_max 13
_diffrn_reflns_limit_k_min 0
_diffrn_reflns_limit_l_max 0
_diffrn_reflns_limit_l_min -19
_diffrn_reflns_number 1939
_diffrn_reflns_reduction_process perpendicular_monochr_Lp
_diffrn_reflns_theta_max 74.71
_diffrn_reflns_theta_min 4.98
_diffrn_standards_decay_% 0
_diffrn_standards_interval_time 60
_diffrn_standards_number 2
_exptl_absorpt_coefficient_mu 2.924
_exptl_absorpt_correction_type none
_exptl_crystal_colour colourless
_exptl_crystal_density_diffrn 1.457
_exptl_crystal_density_meas ?
_exptl_crystal_description block
_exptl_crystal_F_000 824
_exptl_crystal_size_max .30
_exptl_crystal_size_mid .25
_exptl_crystal_size_min .10
_refine_diff_density_max .594
_refine_diff_density_min -.485
_refine_ls_abs_structure_details none
_refine_ls_extinction_coef 40E1(10)
_refine_ls_extinction_method Zachariasen
_refine_ls_goodness_of_fit_all .872
_refine_ls_goodness_of_fit_ref .872
_refine_ls_hydrogen_treatment riding
_refine_ls_matrix_type full
_refine_ls_number_constraints 0
_refine_ls_number_parameters 125
_refine_ls_number_reflns 804
_refine_ls_number_restraints 11
_refine_ls_R_factor_all .089
_refine_ls_R_factor_gt .089
_refine_ls_shift/esd_mean .003
_refine_ls_shift/su_max .021
_refine_ls_structure_factor_coef F
_refine_ls_weighting_details 1/[3.7+0.027*\s(Fobs)^2^+0.0009/\s(Fobs)]
_refine_ls_weighting_scheme calc
_refine_ls_wR_factor_all .095
_refine_ls_wR_factor_ref .095
_reflns_number_gt 804
_reflns_number_total 1939
_reflns_threshold_expression refl_observed_if_I_>_2.5_sigma(I_)
_cod_data_source_file an0584.cif
_cod_data_source_block PCF4
_cod_depositor_comments
;
The following automatic conversions were performed:
'_exptl_absorpt_correction_type' value 'None' changed to 'none' according
to '/home/saulius/struct/CIF-dictionaries/cif_core.dic' dictionary named
'cif_core.dic' version 2.4.1 from 2010-06-29.

Automatic conversion script
Id: cif_fix_enum 1527 2010-12-29 10:47:43Z saulius 

The following automatic conversions were performed:

'_exptl_absorpt_correction_type' value 'None' changed to 'none'
according to /home/saulius/struct/CIF-dictionaries/cif_core.dic
dictionary named 'cif_core.dic' version 2.4.1 from 2010-06-29.

Automatic conversion script
Id: cif_fix_values 1715 2011-07-08 13:25:40Z adriana 
;
_cod_original_sg_symbol_Hall -P_-2n_21
_cod_original_sg_symbol_H-M Pmcn
_cod_database_code 2103738

loop_
_symmetry_equiv_pos_as_xyz
+x,+y,+z
1/2+x,1/2+y,1/2-z
1/2+x,-y,-z
+x,1/2-y,1/2+z
-x,-y,-z
1/2-x,1/2-y,1/2+z
1/2-x,+y,+z
-x,1/2+y,1/2-z

loop_
_atom_site_aniso_label
_atom_site_aniso_U_11
_atom_site_aniso_U_22
_atom_site_aniso_U_33
_atom_site_aniso_U_12
_atom_site_aniso_U_13
_atom_site_aniso_U_23
C1 .045(8) .040(7) .036(6) -.013(6) .003(6) -.011(6)
C2 .026(6) .038(7) .046(6) -.005(6) .001(6) .003(5)
C3 .038(6) .038(6) .034(5) -.001(7) .005(7) .008(5)
C4 .047(7) .044(7) .043(6) .000(8) -.001(7) -.004(6)
C5 .038(7) .045(8) .063(7) .002(7) -.009(7) .005(6)
C6 .036(7) .042(7) .057(7) -.004(8) -.004(7) .010(6)
C7 .035(6) .046(7) .036(6) -.002(7) -.013(6) .017(6)
C8 .063(10) .030(6) .089(10) .000(7) .019(9) -.007(8)
C17 .054(13) .069(16) .087(18) .00000 .00000 .006(16)
C18 .054(14) .073(19) .15(3) .00000 .00000 .059(19)
C19 .09(2) .17(4) .16(3) .00000 .00000 .08(3)
N .046(7) .018(7) .028(7) .00000 .00000 .011(7)
S .0423(14) .0475(16) .0369(13) .0008(19) .0049(17) .0087(16)
O1 .084(7) .070(6) .034(4) .016(6) .007(6) -.002(5)
O2 .037(4) .052(5) .068(6) -.011(4) .006(5) .016(5)

loop_
_atom_site_label
_atom_site_fract_x
_atom_site_fract_y
_atom_site_fract_z
_atom_site_U_iso_or_equiv
_atom_site_thermal_displace_type
C1 .3236(11) .4824(9) .9901(4) .040(7) Uani
C2 .3806(12) .3594(10) .9641(7) .037(6) Uani
C3 .3883(13) .3177(10) .8768(6) .037(6) Uani
C4 .3889(14) .1930(11) .8542(5) .045(7) Uani
C5 .3804(13) .1023(11) .9182(8) .048(7) Uani
C6 .3966(13) .1402(10) 1.0036(7) .045(7) Uani
C7 .3996(12) .2656(10) 1.0245(5) .039(7) Uani
C8 .3210(12) -.0236(9) .8971(5) .061(9) Uani
C17 .25000 .6334(17) .7808(13) .070(15) Uani
C18 .25000 .6477(17) .6800(14) .09(2) Uani
C19 .25000 .7808(18) .6548(6) .14(3) Uani
N .25000 .4998(12) .8015(9) .031(7) Uani
S .3889(3) .4263(3) .79317(18) .0422(14) Uani
O1 .3963(10) .3581(8) .7146(5) .063(5) Uani
O2 .4830(7) .5201(8) .8089(6) .052(5) Uani
H4 .39433 .16821 .79201 .10000 Uiso
H6 .40693 .07614 1.05031 .10000 Uiso
H7 .41594 .29025 1.08583 .10000 Uiso
H101 .35483 .50379 1.04907 .10000 Uiso
H102 .35483 .54843 .94933 .10000 Uiso
H81 .35231 -.05062 .83913 .10000 Uiso
H82 .35229 -.08619 .94059 .10000 Uiso
H171 .17288 .67539 .80498 .10000 Uiso
H181 .32712 .60578 .65610 .10000 Uiso
H191 .17288 .82307 .67834 .10000 Uiso
H192 .25000 .78945 .59100 .10000 Uiso

loop_
_atom_type_symbol
_atom_type_scat_dispersion_real
_atom_type_scat_dispersion_imag
_atom_type_scat_source
C .017 .009 Int._Tables_Vol_IV_Tables_2.2B_and_2.3.1
N .029 .018 Int._Tables_Vol_IV_Tables_2.2B_and_2.3.1
O .047 .032 Int._Tables_Vol_IV_Tables_2.2B_and_2.3.1
S .319 .557 Int._Tables_Vol_IV_Tables_2.2B_and_2.3.1
H 0 0 Int._Tables_Vol_IV_Tables_2.2B_and_2.3.1

loop_
_geom_angle_atom_site_label_1
_geom_angle_atom_site_label_2
_geom_angle_atom_site_label_3
_geom_angle_site_symmetry_1
_geom_angle_site_symmetry_2
_geom_angle_site_symmetry_3
_geom_angle
_geom_angle_publ_flag
H101 C1 H102 4_554 4_554 4_554 108.0(9) ?
H101 C1 C2 4_554 4_554 4_554 108.5(9) ?
H101 C1 C1 4_554 4_554 6_554 109.2(8) ?
H102 C1 C2 4_554 4_554 4_554 108.5(8) ?
H102 C1 C1 4_554 4_554 6_554 109.1(8) ?
C2 C1 C1 4_554 4_554 6_554 113.5(9) yes
C7 C2 C3 4_554 4_554 4_554 114.0(10) yes
C7 C2 C1 4_554 4_554 4_554 120.6(9) yes
C3 C2 C1 4_554 4_554 4_554 123.5(9) yes
C4 C3 C2 4_554 4_554 4_554 122.9(9) yes
C4 C3 S 4_554 4_554 4_554 117.0(7) yes
C2 C3 S 4_554 4_554 4_554 119.9(8) yes
H4 C4 C3 4_554 4_554 4_554 120.1(10) ?
H4 C4 C5 4_554 4_554 4_554 120.4(11) ?
C3 C4 C5 4_554 4_554 4_554 119.5(9) ?
C4 C5 C6 4_554 4_554 4_554 117.9(11) yes
C4 C5 C8 4_554 4_554 4_554 119.4(10) yes
C6 C5 C8 4_554 4_554 4_554 120.7(10) yes
H6 C6 C7 4_554 4_554 4_554 119.4(9) ?
H6 C6 C5 4_554 4_554 4_554 120.1(10) ?
C7 C6 C5 4_554 4_554 4_554 120.5(10) ?
H7 C7 C6 4_554 4_554 4_554 118.8(9) ?
H7 C7 C2 4_554 4_554 4_554 118.5(10) ?
C6 C7 C2 4_554 4_554 4_554 122.7(8) ?
H81 C8 H82 4_554 4_554 4_554 107.7(10) ?
H81 C8 C8 4_554 4_554 6_554 109.2(9) ?
H81 C8 C5 4_554 4_554 4_554 108.3(10) ?
H82 C8 C8 4_554 4_554 6_554 109.1(9) ?
H82 C8 C5 4_554 4_554 4_554 108.2(9) ?
C8 C8 C5 6_554 4_554 4_554 114.2(9) yes
H171 C17 H171 6_554 4_554 4_554 108.4(18) ?
H171 C17 N 6_554 4_554 4_554 110.9(12) ?
H171 C17 C18 6_554 4_554 4_554 109.3(13) ?
H171 C17 N 4_554 4_554 4_554 110.9(12) ?
H171 C17 C18 4_554 4_554 4_554 109.3(13) ?
N C17 C18 4_554 4_554 4_554 108.2(15) ?
H181 C18 H181 6_554 4_554 4_554 108.6(19) ?
H181 C18 C19 6_554 4_554 4_554 109.6(13) ?
H181 C18 C17 6_554 4_554 4_554 109.0(13) ?
H181 C18 C19 4_554 4_554 4_554 109.6(13) ?
H181 C18 C17 4_554 4_554 4_554 109.0(13) ?
C19 C18 C17 4_554 4_554 4_554 110.9(15) ?
H192 C19 H191 4_554 4_554 6_554 108.8(9) ?
H192 C19 H191 4_554 4_554 4_554 108.8(9) ?
H192 C19 C18 4_554 4_554 4_554 110.7(16) ?
H191 C19 H191 6_554 4_554 4_554 108.7(15) ?
H191 C19 C18 6_554 4_554 4_554 109.9(10) ?
H191 C19 C18 4_554 4_554 4_554 109.9(10) ?
C17 N S 4_554 4_554 6_554 116.4(5) ?
C17 N S 4_554 4_554 4_554 116.4(5) ?
S N S 6_554 4_554 4_554 122.8(8) yes
O1 S O2 4_554 4_554 4_554 118.0(6) ?
O1 S N 4_554 4_554 4_554 110.9(6) ?
O1 S C3 4_554 4_554 4_554 107.3(5) ?
O2 S N 4_554 4_554 4_554 105.2(5) ?
O2 S C3 4_554 4_554 4_554 110.1(6) ?
N S C3 4_554 4_554 4_554 104.7(6) yes

loop_
_geom_bond_atom_site_label_1
_geom_bond_atom_site_label_2
_geom_bond_site_symmetry_1
_geom_bond_site_symmetry_2
_geom_bond_distance
_geom_bond_publ_flag
C1 H101 4_554 4_554 1.007(8) ?
C1 H102 4_554 4_554 1.012(9) ?
C1 C2 4_554 4_554 1.512(15) yes
C1 C1 4_554 6_554 1.558(16) yes
C2 C7 4_554 4_554 1.398(15) yes
C2 C3 4_554 4_554 1.439(15) yes
C3 C4 4_554 4_554 1.390(16) yes
C3 S 4_554 4_554 1.756(11) yes
C4 H4 4_554 4_554 1.011(8) ?
C4 C5 4_554 4_554 1.402(16) yes
C5 C6 4_554 4_554 1.407(16) yes
C5 C8 4_554 4_554 1.532(16) yes
C6 H6 4_554 4_554 1.011(11) ?
C6 C7 4_554 4_554 1.392(15) yes
C7 H7 4_554 4_554 1.010(8) ?
C8 H81 4_554 4_554 1.009(9) ?
C8 H82 4_554 4_554 1.013(9) ?
C8 C8 4_554 6_554 1.504(18) yes
C17 H171 4_554 6_554 1.007(12) ?
C17 H171 4_554 4_554 1.007(12) ?
C17 N 4_554 4_554 1.48(2) ?
C17 C18 4_554 4_554 1.58(3) ?
C18 H181 4_554 6_554 1.005(12) ?
C18 H181 4_554 4_554 1.005(12) ?
C18 C19 4_554 4_554 1.49(3) ?
C19 H192 4_554 4_554 1.002(9) ?
C19 H191 4_554 6_554 1.005(9) ?
C19 H191 4_554 4_554 1.005(9) ?
N S 4_554 6_554 1.676(7) yes
N S 4_554 4_554 1.676(7) yes
S O1 4_554 4_554 1.434(8) yes
S O2 4_554 4_554 1.441(9) yes

loop_
_geom_contact_atom_site_label_1
_geom_contact_atom_site_label_2
_geom_contact_distance
_geom_contact_site_symmetry_1
_geom_contact_site_symmetry_2
_geom_contact_publ_flag
H191 H192 1.6323(4) 4_554 4_554 no
H101 H102 1.6328(5) 4_554 4_554 no
H171 H171 1.6329(3) 4_554 6_554 no
H181 H181 1.6329(3) 4_554 6_554 no
H191 H191 1.6329(3) 4_554 6_554 no
H81 H82 1.6329(5) 4_554 4_554 no
C19 H181 2.056(17) 4_554 4_554 no
C19 H181 2.056(17) 4_554 6_554 no
C18 H191 2.059(17) 4_554 6_554 no
C18 H191 2.059(17) 4_554 4_554 no
N H171 2.062(12) 4_554 4_554 no
N H171 2.062(12) 4_554 6_554 no
C2 H101 2.065(11) 4_554 4_554 no
C18 H192 2.07(2) 4_554 4_554 no
C8 H81 2.068(12) 4_554 6_554 no
C2 H102 2.069(11) 4_554 4_554 no
C8 H82 2.070(12) 4_554 6_554 no
C6 H7 2.077(11) 4_554 4_554 no
C2 H7 2.079(11) 4_554 4_554 no
C5 H81 2.083(12) 4_554 4_554 no
C7 H6 2.084(11) 4_554 4_554 no
C5 H82 2.084(12) 4_554 4_554 no
C3 H4 2.089(11) 4_554 4_554 no
C5 H4 2.103(12) 4_554 4_554 no
C5 H6 2.105(12) 4_554 4_554 no
C1 H101 2.115(11) 4_554 6_554 no
C1 H102 2.117(11) 4_554 6_554 no
C17 H181 2.14(2) 4_554 6_554 no
C17 H181 2.14(2) 4_554 4_554 no
C18 H171 2.14(2) 4_554 4_554 no
C18 H171 2.14(2) 4_554 6_554 no
H82 H82 2.1658(4) 4_554 6_554 no
H81 H81 2.1663(4) 4_554 6_554 no
H101 H101 2.2196(4) 4_554 6_554 no
H102 H102 2.2196(4) 4_554 6_554 no
O2 H171 2.351(8) 4_554 6_554 no
H181 H191 2.3678(6) 4_554 6_554 no
H181 H192 2.3713(5) 4_554 4_554 no
H6 H7 2.3758(6) 4_554 4_554 no
O1 H4 2.378(8) 4_554 4_554 no
C3 C7 2.380(13) 4_554 4_554 no
C4 C6 2.407(13) 4_554 4_554 no
C3 C5 2.411(17) 4_554 4_554 no
C5 C7 2.430(16) 4_554 4_554 no
H171 H181 2.4470(7) 4_554 6_554 no
C2 C6 2.448(15) 4_554 4_554 no
H7 H101 2.4591(6) 4_554 4_554 no
O1 O2 2.464(12) 4_554 4_554 no
N O2 2.480(8) 4_554 4_554 no
N O2 2.480(8) 4_554 6_554 no
C18 N 2.48(2) 4_554 4_554 no
C2 C4 2.485(15) 4_554 4_554 no
H4 H81 2.5110(6) 4_554 4_554 no
H6 H82 2.5184(5) 4_554 4_554 no
C1 C7 2.528(15) 4_554 4_554 no
C17 C19 2.53(2) 4_554 4_554 no
C4 C8 2.534(16) 4_554 4_554 no
H171 H191 2.5414(6) 4_554 4_554 no
C5 C8 2.550(18) 4_554 6_554 no
C6 C8 2.555(14) 4_554 4_554 no
H6 H82 2.5554(5) 4_554 8_656 no
N O1 2.565(14) 4_554 4_554 no
N O1 2.565(14) 4_554 6_554 no
C1 C2 2.568(16) 4_554 6_554 no
H101 H192 2.5746(5) 4_554 1_545 no
C3 O1 2.577(12) 4_554 4_554 no
O1 H7 2.580(8) 4_554 1_554 no
O2 H4 2.593(9) 4_554 5_656 no
C1 C3 2.600(14) 4_554 4_554 no
O2 H102 2.600(9) 4_554 4_554 no
N H102 2.619(12) 4_554 4_554 no
N H102 2.619(12) 4_554 6_554 no
C3 O2 2.626(15) 4_554 4_554 no
C7 H101 2.639(11) 4_554 4_554 no
H102 H171 2.6568(6) 4_554 6_554 no
C4 H81 2.665(12) 4_554 4_554 no
O1 H6 2.668(7) 4_554 1_554 no
N H181 2.672(13) 4_554 4_554 no
N H181 2.672(13) 4_554 6_554 no
C6 H82 2.673(11) 4_554 4_554 no
C17 S 2.681(16) 4_554 4_554 no
C17 S 2.681(16) 4_554 6_554 no
C4 S 2.690(12) 4_554 4_554 no
H6 H181 2.7015(5) 4_554 . no
H81 H82 2.7126(4) 4_554 6_554 no
C3 N 2.718(16) 4_554 4_554 no
C17 H191 2.723(19) 4_554 4_554 no
C17 H191 2.723(19) 4_554 6_554 no
C19 H171 2.735(11) 4_554 4_554 no
C19 H171 2.735(11) 4_554 6_554 no
C1 H7 2.736(9) 4_554 4_554 no
C8 H4 2.753(10) 4_554 4_554 no
H101 H102 2.7555(4) 4_554 6_554 no
C3 H102 2.756(11) 4_554 4_554 no
C3 C6 2.757(15) 4_554 4_554 no
C5 C5 2.76(2) 4_554 6_554 no
C2 C2 2.764(18) 4_554 6_554 no
H101 H191 2.7674(6) 4_554 7_545 no
S H171 2.770(3) 4_554 6_554 no
C2 S 2.771(11) 4_554 4_554 no
C4 C7 2.779(11) 4_554 4_554 no
C8 H6 2.779(9) 4_554 4_554 no
S H4 2.783(3) 4_554 4_554 no
C17 O2 2.788(12) 4_554 4_554 no
C17 O2 2.788(12) 4_554 6_554 no
S H102 2.798(3) 4_554 4_554 no
C4 O1 2.818(12) 4_554 4_554 no
O2 H101 2.819(9) 4_554 8_646 no
O2 H7 2.834(9) 4_554 8_646 no
C6 H82 2.858(14) 4_554 8_656 no
C2 C5 2.862(17) 4_554 4_554 no
H81 H191 2.8726(7) 4_554 6_564 no
H181 H191 2.8763(6) 4_554 4_554 no
O1 H181 2.916(9) 4_554 4_554 no
C3 C3 2.93(2) 4_554 6_554 no
O2 H191 2.931(9) 4_554 3_566 no
C4 C4 2.94(2) 4_554 6_554 no
H171 H181 2.9418(6) 4_554 4_554 no
S S 2.942(5) 4_554 6_554 no
O1 H81 2.959(10) 4_554 5_656 no
S H181 2.961(3) 4_554 4_554 no
O2 H81 2.997(9) 4_554 5_656 no
C5 H6 3.002(13) 4_554 8_656 no
C17 H102 3.00(2) 4_554 6_554 no
C17 H102 3.00(2) 4_554 4_554 no
H6 H6 3.0093(4) 4_554 8_656 no
H81 H171 3.0131(8) 4_554 6_564 no
H171 H191 3.0208(5) 4_554 6_554 no
C1 H192 3.025(9) 4_554 1_545 no
H102 H192 3.0327(6) 4_554 1_545 no
H7 H102 3.0358(5) 4_554 8_646 no
C8 H6 3.048(12) 4_554 8_656 no
O2 H181 3.048(9) 4_554 4_554 no
H4 H4 3.0561(6) 4_554 6_554 no
C1 N 3.058(15) 4_554 4_554 no
C19 H101 3.059(15) 4_554 1_544 no
C19 H101 3.059(15) 4_554 7_544 no
H6 H81 3.0927(5) 4_554 8_656 no
O1 O1 3.098(15) 4_554 6_554 no
C6 C6 3.10(2) 4_554 6_554 no
H101 H102 3.1251(6) 4_554 8_646 no
H4 H181 3.1319(5) 4_554 5_666 no
C3 H191 3.134(14) 4_554 3_566 no
C4 H181 3.154(14) 4_554 5_666 no
C4 H4 3.164(14) 4_554 6_554 no
C7 C7 3.167(18) 4_554 6_554 no
C2 H101 3.173(12) 4_554 8_646 no
C2 O2 3.174(14) 4_554 4_554 no
C4 C5 3.18(2) 4_554 6_554 no
C2 C3 3.189(18) 4_554 6_554 no
C5 H81 3.213(13) 4_554 6_554 no
C5 H82 3.213(13) 4_554 6_554 no
C1 S 3.215(8) 4_554 4_554 no
C2 H101 3.225(12) 4_554 6_554 no
C2 H102 3.227(12) 4_554 6_554 no
H7 H171 3.2334(5) 4_554 2_546 no
S H191 3.236(3) 4_554 3_566 no
C6 H6 3.237(12) 4_554 8_656 no
C3 C4 3.25(2) 4_554 6_554 no
C5 C6 3.25(2) 4_554 6_554 no
C7 O1 3.260(11) 4_554 . no
H4 H7 3.2644(10) 4_554 1_554 no
C2 H102 3.267(12) 4_554 8_646 no
C2 N 3.267(16) 4_554 4_554 no
H102 H171 3.2685(6) 4_554 4_554 no
C2 C7 3.273(17) 4_554 6_554 no
C4 C8 3.293(17) 4_554 6_554 no
C3 H7 3.296(10) 4_554 4_554 no
C6 O1 3.301(13) 4_554 . no
C7 H102 3.301(11) 4_554 4_554 no
C5 H181 3.307(13) 4_554 5_666 no
C7 H82 3.308(12) 4_554 8_656 no
C7 H102 3.308(12) 4_554 8_646 no
C18 S 3.316(18) 4_554 6_554 no
C18 S 3.316(18) 4_554 4_554 no
H4 H171 3.3173(5) 4_554 3_566 no
H7 H82 3.3212(5) 4_554 8_656 no
C4 H82 3.322(11) 4_554 4_554 no
C4 H6 3.322(9) 4_554 4_554 no
H6 H6 3.3228(6) 4_554 6_554 no
C6 H4 3.324(10) 4_554 4_554 no
C1 O2 3.324(12) 4_554 4_554 no
C6 H81 3.327(11) 4_554 4_554 no
C5 H7 3.335(12) 4_554 4_554 no
S O1 3.342(11) 4_554 6_554 no
H82 H171 3.3431(7) 4_554 6_564 no
C6 C8 3.346(17) 4_554 6_554 no
C2 H6 3.349(11) 4_554 4_554 no
C4 H191 3.356(14) 4_554 3_566 no
H101 H191 3.3590(5) 4_554 1_545 no
C1 C3 3.365(16) 4_554 6_554 no
C1 C7 3.366(16) 4_554 6_554 no
C6 H6 3.367(14) 4_554 6_554 no
C3 H101 3.378(11) 4_554 4_554 no
H82 H181 3.3885(11) 4_554 . no
H82 H192 3.3926(7) 4_554 . no
C2 H4 3.393(11) 4_554 4_554 no
O1 H191 3.394(10) 4_554 3_566 no
C17 H192 3.41(2) 4_554 4_554 no
H4 H191 3.4202(5) 4_554 3_566 no
C3 S 3.421(13) 4_554 6_554 no
C6 C7 3.430(18) 4_554 6_554 no
H81 H191 3.4336(6) 4_554 4_564 no
H101 H101 3.4370(6) 4_554 8_646 no
C4 O2 3.439(14) 4_554 5_666 no
S H81 3.442(3) 4_554 5_656 no
C1 H101 3.463(11) 4_554 8_646 no
C18 O2 3.471(17) 4_554 4_554 no
C18 O2 3.471(17) 4_554 6_554 no
C7 H7 3.486(12) 4_554 6_554 no
C8 H4 3.490(11) 4_554 6_554 no
C17 O1 3.50(2) 4_554 4_554 no
C17 O1 3.50(2) 4_554 6_554 no
H7 H7 3.5136(7) 4_554 6_554 no
C18 O1 3.527(19) 4_554 4_554 no
C18 O1 3.527(19) 4_554 6_554 no
C3 H101 3.527(13) 4_554 8_646 no
S H171 3.532(3) 4_554 4_554 no
O1 H171 3.542(10) 4_554 3_566 no
C1 H102 3.549(11) 4_554 8_646 no
C8 H171 3.551(10) 4_554 6_564 no
H81 H171 3.5519(7) 4_554 4_564 no
C18 H6 3.563(18) 4_554 7_554 no
C18 H6 3.563(18) 4_554 1_554 no
C1 H171 3.567(8) 4_554 6_554 no
H7 H102 3.5669(7) 4_554 4_554 no
C8 H6 3.567(11) 4_554 6_554 no
H6 H181 3.5671(5) 4_554 7 no
C19 H81 3.576(12) 4_554 4_544 no
C19 H81 3.576(12) 4_554 6_544 no
C5 H4 3.587(13) 4_554 6_554 no
C5 H82 3.594(13) 4_554 8_656 no
H4 H81 3.5952(6) 4_554 6_554 no
C6 C8 3.595(18) 4_554 8_656 no
C1 H7 3.600(10) 4_554 6_554 no
H102 H102 3.6127(5) 4_554 8_646 no
C1 H191 3.615(8) 4_554 7_545 no
H6 H81 3.6216(10) 4_554 4_554 no
H4 H82 3.6223(7) 4_554 4_554 no
C1 C2 3.638(16) 4_554 8_646 no
C6 H181 3.641(11) 4_554 . no
C3 H4 3.649(13) 4_554 6_554 no
O1 H82 3.652(9) 4_554 5_656 no
C4 H81 3.671(13) 4_554 6_554 no
O1 H181 3.682(9) 4_554 6_554 no
S H181 3.684(3) 4_554 6_554 no
O2 H171 3.686(8) 4_554 4_554 no
C17 H81 3.688(18) 4_554 4_544 no
C17 H81 3.688(18) 4_554 6_544 no
C5 H6 3.689(13) 4_554 6_554 no
C8 O1 3.693(15) 4_554 5_666 no
C7 O2 3.697(13) 4_554 8_646 no
C1 C19 3.709(17) 4_554 1_545 no
C4 N 3.712(17) 4_554 4_554 no
S H4 3.720(3) 4_554 5_656 no
C6 H82 3.724(13) 4_554 6_554 no
C5 C6 3.729(18) 4_554 8_656 no
C3 C5 3.729(18) 4_554 6_554 no
C4 O2 3.732(15) 4_554 4_554 no
C6 C6 3.733(17) 4_554 8_656 no
C1 C17 3.74(2) 4_554 4_554 no
C7 H101 3.741(12) 4_554 6_554 no
S H101 3.744(3) 4_554 8_646 no
C2 H7 3.746(12) 4_554 6_554 no
C6 H81 3.749(13) 4_554 8_656 no
C1 O2 3.752(12) 4_554 8_646 no
C3 H102 3.755(12) 4_554 6_554 no
C3 C8 3.761(15) 4_554 4_554 no
C3 H6 3.766(11) 4_554 4_554 no
C1 C1 3.767(16) 4_554 8_646 no
O1 H171 3.772(9) 4_554 6_554 no
C1 C6 3.774(15) 4_554 4_554 no
C7 H101 3.776(12) 4_554 8_646 no
C2 C4 3.782(17) 4_554 6_554 no
C4 H7 3.783(8) 4_554 4_554 no
C7 H4 3.786(8) 4_554 4_554 no
S H102 3.790(3) 4_554 6_554 no
C7 C8 3.792(14) 4_554 4_554 no
C18 H4 3.797(3) 4_554 5_656 no
C18 H4 3.797(3) 4_554 3_456 no
C19 N 3.80(2) 4_554 4_554 no
C8 H191 3.802(8) 4_554 6_564 no
S H6 3.804(3) 4_554 1_554 no
C3 H181 3.816(13) 4_554 5_666 no
C2 C6 3.818(18) 4_554 6_554 no
C5 C7 3.828(17) 4_554 6_554 no
C2 H191 3.833(12) 4_554 3_566 no
C1 C4 3.837(14) 4_554 4_554 no
C7 H6 3.856(12) 4_554 6_554 no
C8 O2 3.862(13) 4_554 5_666 no
C1 S 3.863(9) 4_554 6_554 no
C4 C6 3.863(18) 4_554 6_554 no
C6 H181 3.865(13) 4_554 5_666 no
C3 C7 3.865(17) 4_554 6_554 no
C19 H102 3.866(12) 4_554 1_544 no
C19 H102 3.866(12) 4_554 7_544 no
C19 O2 3.869(15) 4_554 3_456 no
C19 O2 3.869(15) 4_554 5_656 no
C3 H192 3.874(14) 4_554 3_566 no
C1 H7 3.876(10) 4_554 8_646 no
O1 O2 3.878(13) 4_554 5_666 no
C3 C19 3.881(14) 4_554 3_566 no
C8 H171 3.882(10) 4_554 4_564 no
O1 H4 3.889(10) 4_554 6_554 no
N H4 3.890(12) 4_554 4_554 no
N H4 3.890(12) 4_554 6_554 no
C4 C18 3.891(15) 4_554 3_566 no
C6 H7 3.901(13) 4_554 6_554 no
C2 O1 3.906(13) 4_554 4_554 no
C1 H171 3.907(9) 4_554 4_554 no
C4 H171 3.909(12) 4_554 3_566 no
C4 H6 3.914(12) 4_554 8_656 no
O2 H4 3.917(9) 4_554 4_554 no
C5 O2 3.937(15) 4_554 5_666 no
C4 C19 3.941(15) 4_554 3_566 no
C1 H191 3.952(9) 4_554 1_545 no
C17 H4 3.952(6) 4_554 3_456 no
C17 H4 3.952(6) 4_554 5_656 no
C18 H82 3.95(2) 4_554 7_554 no
C18 H82 3.95(2) 4_554 1_554 no
C3 O1 3.964(16) 4_554 6_554 no
C2 S 3.976(12) 4_554 6_554 no
C2 C5 3.978(18) 4_554 6_554 no
C4 S 3.986(14) 4_554 6_554 no
C7 H171 3.987(11) 4_554 2_546 no
C3 C17 4.00(2) 4_554 4_554 no
O2 H101 3.999(9) 4_554 4_554 no
C1 C7 4.003(16) 4_554 8_646 no
C5 S 4.004(13) 4_554 4_554 no
S H7 4.007(3) 4_554 1_554 no
C6 H101 4.008(11) 4_554 4_554 no
C8 H7 4.011(12) 4_554 8_656 no
C7 S 4.014(9) 4_554 4_554 no
C3 H81 4.032(11) 4_554 4_554 no
C2 O2 4.048(14) 4_554 8_646 no
S O2 4.073(9) 4_554 6_554 no
C3 C6 4.086(18) 4_554 6_554 no
S H4 4.091(3) 4_554 6_554 no
C5 O1 4.103(16) 4_554 5_666 no
C2 C2 4.105(17) 4_554 8_646 no
S H101 4.105(3) 4_554 4_554 no
C4 C7 4.127(16) 4_554 6_554 no
C4 O1 4.129(16) 4_554 6_554 no
C7 C8 4.130(16) 4_554 8_656 no
S H7 4.145(3) 4_554 8_646 no
C8 C17 4.19(2) 4_554 4_564 no
C19 S 4.211(8) 4_554 5_656 no
C19 S 4.211(8) 4_554 3_456 no
C5 O1 4.216(15) 4_554 4_554 no
C5 C5 4.222(18) 4_554 8_656 no
C5 C18 4.232(16) 4_554 3_566 no
C1 C3 4.275(16) 4_554 8_646 no
C1 C5 4.290(16) 4_554 4_554 no
C2 C8 4.305(15) 4_554 4_554 no
C3 C8 4.307(16) 4_554 6_554 no
C8 S 4.311(11) 4_554 5_666 no
C1 O2 4.329(13) 4_554 6_554 no
C3 C18 4.337(16) 4_554 3_566 no
C2 C17 4.34(2) 4_554 4_554 no
C19 O1 4.346(11) 4_554 5_656 no
C19 O1 4.346(11) 4_554 3_456 no
C5 C8 4.365(17) 4_554 8_656 no
C1 C6 4.368(16) 4_554 6_554 no
C4 S 4.372(12) 4_554 5_666 no
C7 C8 4.376(15) 4_554 6_554 no
C1 C4 4.394(15) 4_554 6_554 no
C4 O1 4.400(15) 4_554 5_666 no
C8 C19 4.403(15) 4_554 4_564 no
C2 C19 4.413(13) 4_554 3_566 no
C4 C17 4.415(17) 4_554 3_566 no
C6 C18 4.43(2) 4_554 . no
C6 S 4.512(11) 4_554 4_554 no
C5 S 4.527(13) 4_554 5_666 no
C6 S 4.587(11) 4_554 . no
C19 S 4.632(17) 4_554 4_554 no
C19 S 4.632(17) 4_554 6_554 no
C1 S 4.661(10) 4_554 8_646 no
C7 S 4.686(9) 4_554 . no

loop_
_geom_torsion_atom_site_label_1
_geom_torsion_atom_site_label_2
_geom_torsion_atom_site_label_3
_geom_torsion_atom_site_label_4
_geom_torsion_site_symmetry_1
_geom_torsion_site_symmetry_2
_geom_torsion_site_symmetry_3
_geom_torsion_site_symmetry_4
_geom_torsion
_geom_torsion_publ_flag
H101 C1 C2 C3 4_554 4_554 4_554 4_554 160.8(11) no
H101 C1 C2 C7 4_554 4_554 4_554 4_554 -35.8(15) no
H102 C1 C2 C3 4_554 4_554 4_554 4_554 43.7(15) no
H102 C1 C2 C7 4_554 4_554 4_554 4_554 -152.9(11) no
C1 C1 C2 C3 6_554 4_554 4_554 4_554 -77.7(13) no
C1 C1 C2 C7 6_554 4_554 4_554 4_554 85.7(12) no
C1 C2 C3 C4 4_554 4_554 4_554 4_554 152.0(13) no
C1 C2 C3 S 4_554 4_554 4_554 4_554 -24.5(17) no
C7 C2 C3 C4 4_554 4_554 4_554 4_554 -12(2) no
C7 C2 C3 S 4_554 4_554 4_554 4_554 171.1(10) no
C1 C2 C7 C6 4_554 4_554 4_554 4_554 -150.6(12) no
C1 C2 C7 H7 4_554 4_554 4_554 4_554 29.2(18) no
C3 C2 C7 C6 4_554 4_554 4_554 4_554 14.3(18) no
C3 C2 C7 H7 4_554 4_554 4_554 4_554 -165.9(12) no
C2 C3 C4 C5 4_554 4_554 4_554 4_554 0(2) no
C2 C3 C4 H4 4_554 4_554 4_554 4_554 -179.9(13) no
S C3 C4 C5 4_554 4_554 4_554 4_554 176.0(11) no
S C3 C4 H4 4_554 4_554 4_554 4_554 -3(2) no
C2 C3 S N 4_554 4_554 4_554 4_554 61.7(12) no
C2 C3 S O1 4_554 4_554 4_554 4_554 179.5(11) no
C2 C3 S O2 4_554 4_554 4_554 4_554 -50.9(12) no
C4 C3 S N 4_554 4_554 4_554 4_554 -115.1(11) no
C4 C3 S O1 4_554 4_554 4_554 4_554 2.8(13) no
C4 C3 S O2 4_554 4_554 4_554 4_554 132.3(11) no
C3 C4 C5 C6 4_554 4_554 4_554 4_554 12(2) no
C3 C4 C5 C8 4_554 4_554 4_554 4_554 -151.8(13) no
H4 C4 C5 C6 4_554 4_554 4_554 4_554 -168.5(13) no
H4 C4 C5 C8 4_554 4_554 4_554 4_554 27(2) no
C4 C5 C6 C7 4_554 4_554 4_554 4_554 -10(2) no
C4 C5 C6 H6 4_554 4_554 4_554 4_554 168.9(13) no
C8 C5 C6 C7 4_554 4_554 4_554 4_554 153.3(12) no
C8 C5 C6 H6 4_554 4_554 4_554 4_554 -27(2) no
C4 C5 C8 H81 4_554 4_554 4_554 4_554 -41.9(16) no
C4 C5 C8 H82 4_554 4_554 4_554 4_554 -158.3(11) no
C4 C5 C8 C8 4_554 4_554 4_554 6_554 80.0(13) no
C6 C5 C8 H81 4_554 4_554 4_554 4_554 154.6(12) no
C6 C5 C8 H82 4_554 4_554 4_554 4_554 38.1(16) no
C6 C5 C8 C8 4_554 4_554 4_554 6_554 -83.5(13) no
C5 C6 C7 C2 4_554 4_554 4_554 4_554 -3(2) no
C5 C6 C7 H7 4_554 4_554 4_554 4_554 176.8(12) no
H6 C6 C7 C2 4_554 4_554 4_554 4_554 177.2(12) no
H6 C6 C7 H7 4_554 4_554 4_554 4_554 -3(2) no
N C17 C18 C19 4_554 4_554 4_554 4_554 180.0000 no
N C17 C18 H181 4_554 4_554 4_554 4_554 59.2(12) no
N C17 C18 H181 4_554 4_554 4_554 6_554 -59.2(12) no
H171 C17 C18 C19 4_554 4_554 4_554 4_554 -59.2(12) no
H171 C17 C18 H181 4_554 4_554 4_554 4_554 -180.0(14) no
H171 C17 C18 H181 4_554 4_554 4_554 6_554 62(2) no
H171 C17 C18 C19 6_554 4_554 4_554 4_554 59.2(12) no
H171 C17 C18 H181 6_554 4_554 4_554 4_554 -62(2) no
H171 C17 C18 H181 6_554 4_554 4_554 6_554 180.0(14) no
C18 C17 N S 4_554 4_554 4_554 4_554 -78.5(9) no
C18 C17 N S 4_554 4_554 4_554 6_554 78.5(9) no
H171 C17 N S 4_554 4_554 4_554 4_554 161.7(11) no
H171 C17 N S 4_554 4_554 4_554 6_554 -41(2) no
H171 C17 N S 6_554 4_554 4_554 4_554 41(2) no
H171 C17 N S 6_554 4_554 4_554 6_554 -161.7(11) no
C17 C18 C19 H191 4_554 4_554 4_554 4_554 59.8(7) no
C17 C18 C19 H192 4_554 4_554 4_554 4_554 180.0000 no
C17 C18 C19 H191 4_554 4_554 4_554 6_554 -59.8(7) no
H181 C18 C19 H191 4_554 4_554 4_554 4_554 -179.8(13) no
H181 C18 C19 H192 4_554 4_554 4_554 4_554 -59.5(14) no
H181 C18 C19 H191 4_554 4_554 4_554 6_554 60.7(18) no
H181 C18 C19 H191 6_554 4_554 4_554 4_554 -60.7(18) no
H181 C18 C19 H192 6_554 4_554 4_554 4_554 59.5(14) no
H181 C18 C19 H191 6_554 4_554 4_554 6_554 179.8(13) no
C17 N S C3 4_554 4_554 4_554 4_554 -144.0(12) no
C17 N S O1 4_554 4_554 4_554 4_554 100.6(12) no
C17 N S O2 4_554 4_554 4_554 4_554 -27.9(13) no
S N S C3 6_554 4_554 4_554 4_554 60.7(10) no
S N S O1 6_554 4_554 4_554 4_554 -54.7(10) no
S N S O2 6_554 4_554 4_554 4_554 176.7(8) no
